data_1541256
loop_
_publ_author_name
'Morosov, I.'
'Troyanov, S.I.'
'Stiewe, A.'
'Kemnitz, E.'

_publ_section_title
;
 Synthese und Kristallstruktur von Hydrogenselenaten zweiwertiger Metalle
 - M (H Se O4)2 (M= Mg, Mn, Zn) und M (H Se O4)2 . (H2 O) (M= Mn, Cd)
;
_journal_name_full 'Zeitschrift fuer Anorganische und Allgemeine Chemie'
_journal_page_first 135
_journal_page_last 140
_journal_volume 624
_journal_year 1998
_chemical_formula_sum 'H2 Mg O8 Se2'
_chemical_name_systematic 'Mg (H Se O4)2'
_space_group_IT_number 14
_symmetry_space_group_name_Hall '-P 2yn'
_symmetry_space_group_name_H-M 'P 1 21/n 1'
_cell_angle_alpha 90
_cell_angle_beta 98.69
_cell_angle_gamma 90
_cell_formula_units_Z 2
_cell_length_a 5.081
_cell_length_b 8.624
_cell_length_c 7.336
_cell_volume 317.763
_citation_journal_id_ASTM ZAACAB
_cod_data_source_file Morosov_ZAACAB_1998_1820.cif
_cod_data_source_block H2Mg1O8Se2
_cod_original_cell_volume 317.7626
_cod_original_sg_symbol_Hall '-P 2ybc (x-z,y,z)'
_cod_original_formula_sum 'H2 Mg1 O8 Se2'
_cod_database_code 1541256

loop_
_symmetry_equiv_pos_as_xyz
x,y,z
-x+1/2,y+1/2,-z+1/2
-x,-y,-z
x-1/2,-y-1/2,z-1/2

loop_
_atom_site_label
_atom_site_type_symbol
_atom_site_fract_x
_atom_site_fract_y
_atom_site_fract_z
_atom_site_occupancy
_atom_site_U_iso_or_equiv
H1 H+1 0.28 0.503 0.88 1 0.0
Mg1 Mg+2 0 0 0 1 0.0
O1 O-2 0.1974 0.3526 0.5454 1 0.0
O3 O-2 0.0868 0.1384 0.7818 1 0.0
O2 O-2 -0.2548 0.37299 0.6957 1 0.0
O4 O-2 0.2161 0.4135 0.9087 1 0.0
Se1 Se+6 0.05137 0.31885 0.72189 1 0.0
